data_1508835
loop_
_publ_author_name
'El Aziz, Youssef'
'Bassindale, Alan R.'
'Taylor, Peter G.'
'Stephenson, Richard A.'
'Hursthouse, Michael B.'
'Harrington, Ross W.'
'Clegg, William'

_publ_section_title
;
 X-ray Crystal Structures, Packing Behavior, and Thermal Stability Studies
 of a Homologous Series ofn-Alkyl-Substituted Polyhedral Oligomeric
 Silsesquioxanes
;
_journal_issue 3
_journal_name_full Macromolecules
_journal_page_first 988
_journal_paper_doi 10.1021/ma302229v
_journal_volume 46
_journal_year 2013
_chemical_formula_moiety 'C40 H88 O12 Si8'
_chemical_formula_sum 'C40 H88 O12 Si8'
_chemical_formula_weight 985.82
_chemical_name_systematic
; 
 ? 
;
_space_group_IT_number 85
_symmetry_cell_setting tetragonal
_symmetry_space_group_name_Hall '-P 4a'
_symmetry_space_group_name_H-M 'P 4/n :2'
_atom_sites_solution_hydrogens geom
_atom_sites_solution_primary direct
_atom_sites_solution_secondary difmap
_audit_creation_method SHELXL-97
_cell_angle_alpha 90.00
_cell_angle_beta 90.00
_cell_angle_gamma 90.00
_cell_formula_units_Z 8
_cell_length_a 26.4815(5)
_cell_length_b 26.4815(5)
_cell_length_c 15.6221(5)
_cell_measurement_reflns_used 9403
_cell_measurement_temperature 120(2)
_cell_measurement_theta_max 27.485
_cell_measurement_theta_min 2.910
_cell_volume 10955.3(5)
_computing_cell_refinement 'DENZO (Otwinowski & Minor, 1997) & COLLECT (Hooft, R.W.W., 1998)'
_computing_data_collection 'COLLECT (Hooft, R.W.W., 1998)'
_computing_data_reduction 'DENZO (Otwinowski & Minor, 1997) & COLLECT (Hooft, R.W.W., 1998)'
_computing_structure_refinement 'SHELXL-97 (Sheldrick, 1997)'
_computing_structure_solution 'SHELXS-97 (Sheldrick, 1990)'
_diffrn_ambient_temperature 120(2)
_diffrn_detector_area_resol_mean '4096x4096pixels / 62x62mm'
_diffrn_measured_fraction_theta_full 0.989
_diffrn_measured_fraction_theta_max 0.989
_diffrn_measurement_device_type 'Bruker-Nonius APEX'
_diffrn_measurement_method '\f & \w scans'
_diffrn_radiation_monochromator '10cm confocal mirrors'
_diffrn_radiation_source 'Bruker-Nonius FR591 rotating anode'
_diffrn_radiation_type MoK\a
_diffrn_radiation_wavelength 0.71073
_diffrn_reflns_av_R_equivalents 0.0667
_diffrn_reflns_av_sigmaI/netI 0.0722
_diffrn_reflns_limit_h_max 29
_diffrn_reflns_limit_h_min -31
_diffrn_reflns_limit_k_max 30
_diffrn_reflns_limit_k_min -31
_diffrn_reflns_limit_l_max 10
_diffrn_reflns_limit_l_min -18
_diffrn_reflns_number 33707
_diffrn_reflns_theta_full 25.03
_diffrn_reflns_theta_max 25.03
_diffrn_reflns_theta_min 3.03
_exptl_absorpt_coefficient_mu 0.247
_exptl_absorpt_correction_T_max 0.990
_exptl_absorpt_correction_T_min 0.966
_exptl_absorpt_correction_type multi-scan
_exptl_absorpt_process_details 'SADABS 2007/2 (Sheldrick, G.M., 2007)'
_exptl_crystal_colour colourless
_exptl_crystal_density_diffrn 1.195
_exptl_crystal_density_method 'not measured'
_exptl_crystal_description fragment
_exptl_crystal_F_000 4288
_exptl_crystal_size_max 0.14
_exptl_crystal_size_mid 0.08
_exptl_crystal_size_min 0.04
_refine_diff_density_max 0.609
_refine_diff_density_min -0.646
_refine_diff_density_rms 0.106
_refine_ls_extinction_method none
_refine_ls_goodness_of_fit_ref 1.061
_refine_ls_hydrogen_treatment constr
_refine_ls_matrix_type full
_refine_ls_number_parameters 559
_refine_ls_number_reflns 9596
_refine_ls_number_restraints 0
_refine_ls_restrained_S_all 1.061
_refine_ls_R_factor_all 0.1519
_refine_ls_R_factor_gt 0.0898
_refine_ls_shift/su_max 0.000
_refine_ls_shift/su_mean 0.000
_refine_ls_structure_factor_coef Fsqd
_refine_ls_weighting_details 'calc w=1/[\s^2^(Fo^2^)+(0.0699P)^2^+60.0908P] where P=(Fo^2^+2Fc^2^)/3'
_refine_ls_weighting_scheme calc
_refine_ls_wR_factor_gt 0.1982
_refine_ls_wR_factor_ref 0.2390
_reflns_number_gt 5459
_reflns_number_total 9596
_reflns_threshold_expression I>2\s(I)
_cod_data_source_file ma302229v_si_001.cif
_cod_data_source_block 2008src1288_5
_cod_depositor_comments
;
The following automatic conversions were performed:

'_symmetry_cell_setting' value 'Tetragonal' changed to 'tetragonal'
according to /home/saulius/struct/CIF-dictionaries/cif_core.dic
dictionary named 'cif_core.dic' version 2.4.2 from 2011-04-26.

Automatic conversion script
Id: cif_fix_values 1891 2012-01-12 08:04:46Z andrius 
;
_cod_original_sg_symbol_H-M 'P 4/n'
_cod_database_code 1508835

loop_
_symmetry_equiv_pos_as_xyz
'x, y, z'
'-x+1/2, -y+1/2, z'
'-y+1/2, x, z'
'y, -x+1/2, z'
'-x, -y, -z'
'x-1/2, y-1/2, -z'
'y-1/2, -x, -z'
'-y, x-1/2, -z'

loop_
_atom_site_label
_atom_site_type_symbol
_atom_site_fract_x
_atom_site_fract_y
_atom_site_fract_z
_atom_site_U_iso_or_equiv
_atom_site_adp_type
_atom_site_occupancy
_atom_site_symmetry_multiplicity
_atom_site_calc_flag
_atom_site_refinement_flags
_atom_site_disorder_assembly
_atom_site_disorder_group
Si1 Si 0.66699(6) 0.74951(6) 0.14792(10) 0.0161(4) Uani 1 1 d . . .
Si2 Si 0.66695(6) 0.75035(6) 0.34989(10) 0.0157(4) Uani 1 1 d . . .
Si3 Si 0.33302(6) 0.74974(6) 0.10086(10) 0.0163(4) Uani 1 1 d . . .
Si4 Si 0.25100(6) 0.66693(6) 0.10109(10) 0.0168(4) Uani 1 1 d . . .
Si5 Si 0.31043(6) 0.80719(6) 0.39959(10) 0.0144(4) Uani 1 1 d . . .
Si6 Si 0.30735(6) 0.68994(6) 0.39901(10) 0.0156(4) Uani 1 1 d . . .
Si7 Si 0.68956(6) 0.69238(6) 0.84764(10) 0.0142(4) Uani 1 1 d . . .
Si8 Si 0.68934(6) 0.69275(6) 0.64677(10) 0.0144(4) Uani 1 1 d . . .
O1 O 0.69925(14) 0.80003(14) 0.1275(3) 0.0200(9) Uani 1 1 d . . .
O2 O 0.65265(15) 0.74982(14) 0.2489(3) 0.0215(9) Uani 1 1 d . . .
O3 O 0.69939(14) 0.69995(14) 0.3706(3) 0.0192(9) Uani 1 1 d . . .
O4 O 0.30262(14) 0.69814(14) 0.1214(3) 0.0188(9) Uani 1 1 d . . .
O5 O 0.25047(14) 0.65243(14) 0.0002(2) 0.0205(9) Uani 1 1 d . . .
O6 O 0.20208(14) 0.70176(14) 0.1219(3) 0.0209(9) Uani 1 1 d . . .
O7 O 0.32215(15) 0.74819(14) 0.3783(3) 0.0196(9) Uani 1 1 d . . .
O8 O 0.31779(14) 0.67955(14) 0.5003(2) 0.0196(9) Uani 1 1 d . . .
O9 O 0.24820(14) 0.68004(15) 0.3793(3) 0.0193(9) Uani 1 1 d . . .
O10 O 0.67920(14) 0.75145(14) 0.8671(3) 0.0178(9) Uani 1 1 d . . .
O11 O 0.67807(14) 0.68139(14) 0.7475(2) 0.0198(9) Uani 1 1 d . . .
O12 O 0.67897(14) 0.75189(13) 0.6281(3) 0.0163(9) Uani 1 1 d . . .
C11 C 0.6090(2) 0.7476(2) 0.0834(4) 0.0217(13) Uani 1 1 d . . .
H11A H 0.5904 0.7797 0.0914 0.026 Uiso 1 1 calc R . .
H11B H 0.6183 0.7450 0.0222 0.026 Uiso 1 1 calc R . .
C12 C 0.5737(2) 0.7031(2) 0.1066(4) 0.0202(13) Uani 1 1 d . . .
H12A H 0.5933 0.6713 0.1041 0.024 Uiso 1 1 calc R . .
H12B H 0.5618 0.7076 0.1662 0.024 Uiso 1 1 calc R . .
C13 C 0.5282(2) 0.6985(2) 0.0481(4) 0.0240(13) Uani 1 1 d . . .
H13A H 0.5402 0.6933 -0.0113 0.029 Uiso 1 1 calc R . .
H13B H 0.5092 0.7307 0.0494 0.029 Uiso 1 1 calc R . .
C14 C 0.4923(2) 0.6555(2) 0.0716(5) 0.0330(16) Uani 1 1 d . . .
H14A H 0.5115 0.6234 0.0725 0.040 Uiso 1 1 calc R . .
H14B H 0.4790 0.6615 0.1300 0.040 Uiso 1 1 calc R . .
C15 C 0.4481(3) 0.6505(3) 0.0096(5) 0.0426(19) Uani 1 1 d . . .
H15A H 0.4290 0.6822 0.0083 0.064 Uiso 1 1 calc R . .
H15B H 0.4260 0.6230 0.0285 0.064 Uiso 1 1 calc R . .
H15C H 0.4610 0.6430 -0.0478 0.064 Uiso 1 1 calc R . .
C21 C 0.6096(2) 0.7528(2) 0.4161(3) 0.0171(12) Uani 1 1 d . . .
H21A H 0.6198 0.7511 0.4770 0.020 Uiso 1 1 calc R . .
H21B H 0.5932 0.7859 0.4069 0.020 Uiso 1 1 calc R . .
C22 C 0.5702(2) 0.7112(2) 0.3998(4) 0.0252(14) Uani 1 1 d . . .
H22A H 0.5580 0.7139 0.3401 0.030 Uiso 1 1 calc R . .
H22B H 0.5866 0.6778 0.4064 0.030 Uiso 1 1 calc R . .
C23 C 0.5249(2) 0.7144(2) 0.4608(4) 0.0246(14) Uani 1 1 d . . .
H23A H 0.5044 0.6834 0.4544 0.029 Uiso 1 1 calc R . .
H23B H 0.5375 0.7155 0.5204 0.029 Uiso 1 1 calc R . .
C24 C 0.4914(2) 0.7601(3) 0.4453(4) 0.0326(16) Uani 1 1 d . . .
H24A H 0.5119 0.7911 0.4523 0.039 Uiso 1 1 calc R . .
H24B H 0.4790 0.7592 0.3856 0.039 Uiso 1 1 calc R . .
C25 C 0.4465(3) 0.7628(3) 0.5053(5) 0.0391(17) Uani 1 1 d . . .
H25A H 0.4241 0.7341 0.4945 0.059 Uiso 1 1 calc R . .
H25B H 0.4281 0.7944 0.4954 0.059 Uiso 1 1 calc R . .
H25C H 0.4583 0.7618 0.5647 0.059 Uiso 1 1 calc R . .
C31 C 0.3908(2) 0.7531(2) 0.1654(4) 0.0212(13) Uani 1 1 d . . .
H31A H 0.3812 0.7554 0.2265 0.025 Uiso 1 1 calc R . .
H31B H 0.4100 0.7214 0.1576 0.025 Uiso 1 1 calc R . .
C32 C 0.4257(2) 0.7980(2) 0.1437(4) 0.0206(13) Uani 1 1 d . . .
H32A H 0.4375 0.7945 0.0839 0.025 Uiso 1 1 calc R . .
H32B H 0.4060 0.8297 0.1475 0.025 Uiso 1 1 calc R . .
C33 C 0.4714(2) 0.8020(2) 0.2025(4) 0.0245(14) Uani 1 1 d . . .
H33A H 0.4904 0.7698 0.2004 0.029 Uiso 1 1 calc R . .
H33B H 0.4596 0.8069 0.2620 0.029 Uiso 1 1 calc R . .
C34 C 0.5072(2) 0.8454(3) 0.1785(4) 0.0331(16) Uani 1 1 d . . .
H34A H 0.5190 0.8408 0.1189 0.040 Uiso 1 1 calc R . .
H34B H 0.4886 0.8778 0.1814 0.040 Uiso 1 1 calc R . .
C35 C 0.5529(3) 0.8478(3) 0.2383(5) 0.046(2) Uani 1 1 d . . .
H35A H 0.5417 0.8572 0.2960 0.069 Uiso 1 1 calc R . .
H35B H 0.5769 0.8730 0.2171 0.069 Uiso 1 1 calc R . .
H35C H 0.5693 0.8146 0.2402 0.069 Uiso 1 1 calc R . .
C41 C 0.2478(2) 0.6096(2) 0.1667(4) 0.0210(13) Uani 1 1 d . . .
H41A H 0.2490 0.6196 0.2277 0.025 Uiso 1 1 calc R . .
H41B H 0.2147 0.5932 0.1566 0.025 Uiso 1 1 calc R . .
C42 C 0.2898(2) 0.5700(2) 0.1506(4) 0.0217(13) Uani 1 1 d . . .
H42A H 0.2870 0.5577 0.0910 0.026 Uiso 1 1 calc R . .
H42B H 0.3231 0.5867 0.1567 0.026 Uiso 1 1 calc R . .
C43 C 0.2879(2) 0.5246(2) 0.2113(4) 0.0279(14) Uani 1 1 d . . .
H43A H 0.3186 0.5039 0.2027 0.033 Uiso 1 1 calc R . .
H43B H 0.2882 0.5370 0.2711 0.033 Uiso 1 1 calc R . .
C44 C 0.2420(3) 0.4914(2) 0.1988(5) 0.0348(16) Uani 1 1 d . . .
H44A H 0.2412 0.4794 0.1388 0.042 Uiso 1 1 calc R . .
H44B H 0.2111 0.5117 0.2088 0.042 Uiso 1 1 calc R . .
C45 C 0.2414(3) 0.4459(2) 0.2585(5) 0.0405(18) Uani 1 1 d . . .
H45A H 0.2712 0.4250 0.2475 0.061 Uiso 1 1 calc R . .
H45B H 0.2108 0.4261 0.2483 0.061 Uiso 1 1 calc R . .
H45C H 0.2419 0.4575 0.3180 0.061 Uiso 1 1 calc R . .
C51 C 0.3524(2) 0.8468(2) 0.3343(4) 0.0207(13) Uani 1 1 d . . .
H51A H 0.3875 0.8347 0.3418 0.025 Uiso 1 1 calc R . .
H51B H 0.3434 0.8422 0.2733 0.025 Uiso 1 1 calc R . .
C52 C 0.3510(2) 0.9037(2) 0.3549(4) 0.0205(13) Uani 1 1 d . . .
H52A H 0.3157 0.9158 0.3510 0.025 Uiso 1 1 calc R . .
H52B H 0.3626 0.9090 0.4144 0.025 Uiso 1 1 calc R . .
C53 C 0.3838(2) 0.9348(2) 0.2946(4) 0.0287(15) Uani 1 1 d . . .
H53A H 0.3705 0.9319 0.2356 0.034 Uiso 1 1 calc R . .
H53B H 0.4186 0.9211 0.2949 0.034 Uiso 1 1 calc R . .
C54 C 0.3854(3) 0.9906(2) 0.3200(5) 0.046(2) Uani 1 1 d . . .
H54A H 0.3508 1.0023 0.3331 0.055 Uiso 1 1 calc R . .
H54B H 0.4060 0.9944 0.3726 0.055 Uiso 1 1 calc R . .
C55 C 0.4076(4) 1.0232(3) 0.2496(6) 0.070(3) Uani 1 1 d . . .
H55A H 0.4425 1.0128 0.2386 0.105 Uiso 1 1 calc R . .
H55B H 0.4071 1.0586 0.2675 0.105 Uiso 1 1 calc R . .
H55C H 0.3876 1.0191 0.1973 0.105 Uiso 1 1 calc R . .
C61 C 0.3457(2) 0.6468(2) 0.3329(4) 0.0188(12) Uani 1 1 d . . .
H61A H 0.3326 0.6121 0.3412 0.023 Uiso 1 1 calc R . .
H61B H 0.3402 0.6557 0.2720 0.023 Uiso 1 1 calc R . .
C62 C 0.4028(2) 0.6460(2) 0.3496(4) 0.0246(14) Uani 1 1 d . . .
H62A H 0.4172 0.6794 0.3353 0.030 Uiso 1 1 calc R . .
H62B H 0.4089 0.6396 0.4111 0.030 Uiso 1 1 calc R . .
C63 C 0.4292(2) 0.6055(2) 0.2966(4) 0.0282(15) Uani 1 1 d . B .
H63A H 0.4245 0.6133 0.2351 0.034 Uiso 1 1 calc R . .
H63B H 0.4128 0.5725 0.3079 0.034 Uiso 1 1 calc R . .
C64 C 0.4856(3) 0.6008(3) 0.3149(6) 0.051(2) Uani 1 1 d . . .
H64A H 0.5028 0.6316 0.2940 0.062 Uiso 1 1 calc R A 1
H64B H 0.4906 0.5990 0.3776 0.062 Uiso 1 1 calc R A 1
C65 C 0.5095(3) 0.5557(4) 0.2744(8) 0.058(3) Uani 0.810(12) 1 d P B 1
H65A H 0.5455 0.5549 0.2890 0.087 Uiso 0.810(12) 1 calc PR B 1
H65B H 0.5056 0.5578 0.2121 0.087 Uiso 0.810(12) 1 calc PR B 1
H65C H 0.4931 0.5250 0.2955 0.087 Uiso 0.810(12) 1 calc PR B 1
C65A C 0.5040(15) 0.5754(17) 0.375(3) 0.058(3) Uani 0.190(12) 1 d P B 2
H65D H 0.4924 0.5404 0.3704 0.087 Uiso 0.190(12) 1 calc PR B 2
H65E H 0.4932 0.5897 0.4297 0.087 Uiso 0.190(12) 1 calc PR B 2
H65F H 0.5410 0.5764 0.3711 0.087 Uiso 0.190(12) 1 calc PR B 2
C71 C 0.6474(2) 0.6551(2) 0.9151(4) 0.0218(13) Uani 1 1 d . . .
H71A H 0.6572 0.6612 0.9754 0.026 Uiso 1 1 calc R . .
H71B H 0.6128 0.6687 0.9078 0.026 Uiso 1 1 calc R . .
C72 C 0.6448(2) 0.5977(2) 0.9016(4) 0.0234(13) Uani 1 1 d . . .
H72A H 0.6362 0.5908 0.8411 0.028 Uiso 1 1 calc R . .
H72B H 0.6784 0.5829 0.9132 0.028 Uiso 1 1 calc R . .
C73 C 0.6059(3) 0.5723(2) 0.9589(4) 0.0324(16) Uani 1 1 d . D .
H73A H 0.5725 0.5876 0.9478 0.039 Uiso 1 1 calc R . .
H73B H 0.6148 0.5793 1.0194 0.039 Uiso 1 1 calc R . .
C74 C 0.6017(4) 0.5154(3) 0.9471(6) 0.066(3) Uani 1 1 d . . .
H74A H 0.6364 0.5017 0.9499 0.079 Uiso 1 1 calc R C 1
H74B H 0.5835 0.5022 0.9978 0.079 Uiso 1 1 calc R C 1
C75 C 0.5806(5) 0.4957(5) 0.8806(9) 0.040(2) Uani 0.535(10) 1 d P D 1
H75A H 0.5444 0.5038 0.8808 0.060 Uiso 0.535(10) 1 calc PR D 1
H75B H 0.5850 0.4590 0.8819 0.060 Uiso 0.535(10) 1 calc PR D 1
H75C H 0.5962 0.5094 0.8287 0.060 Uiso 0.535(10) 1 calc PR D 1
C75A C 0.5467(6) 0.4971(6) 0.9836(10) 0.040(2) Uani 0.465(10) 1 d P D 2
H75D H 0.5204 0.5199 0.9625 0.060 Uiso 0.465(10) 1 calc PR D 2
H75E H 0.5471 0.4977 1.0463 0.060 Uiso 0.465(10) 1 calc PR D 2
H75F H 0.5397 0.4627 0.9638 0.060 Uiso 0.465(10) 1 calc PR D 2
C81 C 0.6471(2) 0.6545(2) 0.5794(4) 0.0200(12) Uani 1 1 d . . .
H81A H 0.6122 0.6670 0.5874 0.024 Uiso 1 1 calc R . .
H81B H 0.6563 0.6604 0.5188 0.024 Uiso 1 1 calc R . .
C82 C 0.6472(2) 0.5975(2) 0.5954(4) 0.0265(14) Uani 1 1 d . . .
H82A H 0.6360 0.5909 0.6548 0.032 Uiso 1 1 calc R . .
H82B H 0.6821 0.5846 0.5895 0.032 Uiso 1 1 calc R . .
C83 C 0.6127(2) 0.5684(2) 0.5334(4) 0.0283(15) Uani 1 1 d . . .
H83A H 0.5786 0.5839 0.5343 0.034 Uiso 1 1 calc R . .
H83B H 0.6261 0.5717 0.4745 0.034 Uiso 1 1 calc R . .
C84 C 0.6082(3) 0.5129(2) 0.5557(5) 0.0406(18) Uani 1 1 d . . .
H84A H 0.5895 0.5095 0.6103 0.049 Uiso 1 1 calc R . .
H84B H 0.6425 0.4989 0.5647 0.049 Uiso 1 1 calc R . .
C85 C 0.5815(4) 0.4820(3) 0.4870(6) 0.064(3) Uani 1 1 d . . .
H85A H 0.5483 0.4969 0.4751 0.096 Uiso 1 1 calc R . .
H85B H 0.5771 0.4472 0.5070 0.096 Uiso 1 1 calc R . .
H85C H 0.6018 0.4820 0.4345 0.096 Uiso 1 1 calc R . .

loop_
_atom_site_aniso_label
_atom_site_aniso_U_11
_atom_site_aniso_U_22
_atom_site_aniso_U_33
_atom_site_aniso_U_23
_atom_site_aniso_U_13
_atom_site_aniso_U_12
Si1 0.0164(8) 0.0167(8) 0.0152(9) -0.0008(6) -0.0012(6) -0.0009(6)
Si2 0.0159(8) 0.0163(8) 0.0148(8) -0.0001(6) 0.0019(6) 0.0004(6)
Si3 0.0185(8) 0.0158(8) 0.0145(8) -0.0006(6) -0.0021(6) 0.0005(6)
Si4 0.0187(8) 0.0164(8) 0.0152(9) 0.0017(6) 0.0006(6) 0.0014(6)
Si5 0.0144(8) 0.0146(8) 0.0142(8) 0.0016(6) 0.0016(6) -0.0004(6)
Si6 0.0144(8) 0.0161(8) 0.0161(9) -0.0024(6) 0.0014(6) 0.0005(6)
Si7 0.0132(8) 0.0138(8) 0.0155(8) 0.0003(6) 0.0024(6) -0.0008(6)
Si8 0.0149(8) 0.0148(8) 0.0134(8) -0.0012(6) -0.0009(6) -0.0008(6)
O1 0.019(2) 0.018(2) 0.023(2) 0.0074(17) -0.0084(18) -0.0058(16)
O2 0.022(2) 0.024(2) 0.019(2) -0.0019(17) -0.0017(17) 0.0039(18)
O3 0.015(2) 0.019(2) 0.024(2) 0.0077(18) 0.0034(17) 0.0063(16)
O4 0.015(2) 0.016(2) 0.025(2) 0.0049(17) -0.0057(17) -0.0046(16)
O5 0.027(2) 0.019(2) 0.015(2) -0.0012(16) 0.0003(17) -0.0014(18)
O6 0.019(2) 0.019(2) 0.024(2) 0.0038(18) 0.0067(18) 0.0065(17)
O7 0.023(2) 0.0126(19) 0.023(2) -0.0004(17) 0.0057(18) -0.0020(17)
O8 0.023(2) 0.020(2) 0.016(2) -0.0006(16) -0.0019(16) 0.0011(17)
O9 0.013(2) 0.024(2) 0.021(2) -0.0054(18) -0.0010(17) 0.0046(17)
O10 0.020(2) 0.015(2) 0.019(2) 0.0002(17) 0.0066(17) -0.0020(16)
O11 0.019(2) 0.024(2) 0.015(2) -0.0001(17) 0.0009(16) -0.0011(17)
O12 0.020(2) 0.0069(18) 0.022(2) -0.0013(16) -0.0081(17) 0.0009(15)
C11 0.024(3) 0.019(3) 0.022(3) 0.000(2) 0.000(3) 0.002(2)
C12 0.020(3) 0.026(3) 0.014(3) 0.001(2) 0.001(2) 0.004(3)
C13 0.024(3) 0.026(3) 0.022(3) -0.006(3) -0.001(3) 0.003(3)
C14 0.022(3) 0.034(4) 0.044(4) -0.001(3) 0.001(3) -0.002(3)
C15 0.026(4) 0.049(5) 0.053(5) -0.008(4) -0.004(3) -0.004(3)
C21 0.019(3) 0.021(3) 0.011(3) -0.005(2) -0.001(2) 0.002(2)
C22 0.025(3) 0.026(3) 0.025(3) -0.003(3) -0.001(3) 0.001(3)
C23 0.023(3) 0.030(3) 0.021(3) 0.001(3) -0.003(3) -0.011(3)
C24 0.023(3) 0.039(4) 0.036(4) 0.009(3) 0.007(3) 0.002(3)
C25 0.029(4) 0.048(4) 0.041(4) 0.005(3) 0.006(3) 0.001(3)
C31 0.024(3) 0.025(3) 0.015(3) -0.004(2) -0.003(2) 0.004(3)
C32 0.018(3) 0.031(3) 0.013(3) -0.001(2) -0.001(2) -0.003(3)
C33 0.017(3) 0.035(4) 0.022(3) -0.002(3) -0.004(2) 0.002(3)
C34 0.019(3) 0.043(4) 0.037(4) -0.001(3) 0.000(3) -0.006(3)
C35 0.027(4) 0.057(5) 0.054(5) -0.012(4) -0.003(3) -0.002(4)
C41 0.023(3) 0.017(3) 0.023(3) 0.000(2) 0.001(3) -0.001(2)
C42 0.025(3) 0.015(3) 0.025(3) 0.001(2) 0.003(3) 0.004(2)
C43 0.041(4) 0.019(3) 0.024(4) 0.000(3) -0.004(3) 0.006(3)
C44 0.047(4) 0.021(3) 0.037(4) 0.007(3) -0.008(3) 0.002(3)
C45 0.055(5) 0.024(4) 0.043(5) 0.006(3) -0.005(4) -0.003(3)
C51 0.020(3) 0.022(3) 0.019(3) 0.004(2) 0.005(2) 0.008(2)
C52 0.025(3) 0.019(3) 0.018(3) -0.001(2) -0.002(2) -0.003(3)
C53 0.035(4) 0.025(3) 0.026(4) 0.003(3) 0.006(3) -0.008(3)
C54 0.063(5) 0.025(4) 0.050(5) 0.003(3) 0.000(4) -0.011(4)
C55 0.088(7) 0.050(5) 0.071(7) 0.011(5) -0.002(5) -0.020(5)
C61 0.023(3) 0.015(3) 0.019(3) -0.003(2) 0.004(2) -0.002(2)
C62 0.017(3) 0.026(3) 0.031(4) 0.002(3) -0.001(3) 0.001(3)
C63 0.021(3) 0.024(3) 0.040(4) -0.006(3) 0.001(3) 0.000(3)
C64 0.023(4) 0.050(5) 0.082(7) -0.014(5) -0.002(4) 0.009(3)
C65 0.027(5) 0.061(7) 0.088(9) -0.009(6) 0.015(5) 0.012(5)
C65A 0.027(5) 0.061(7) 0.088(9) -0.009(6) 0.015(5) 0.012(5)
C71 0.018(3) 0.022(3) 0.026(3) 0.000(3) 0.002(2) -0.002(2)
C72 0.025(3) 0.023(3) 0.022(3) 0.000(3) 0.006(3) 0.000(3)
C73 0.040(4) 0.021(3) 0.036(4) 0.000(3) 0.013(3) -0.006(3)
C74 0.079(6) 0.032(4) 0.088(8) -0.013(4) 0.048(6) -0.025(4)
C75 0.043(6) 0.038(6) 0.038(6) 0.006(5) 0.003(5) -0.014(5)
C75A 0.043(6) 0.038(6) 0.038(6) 0.006(5) 0.003(5) -0.014(5)
C81 0.017(3) 0.024(3) 0.019(3) 0.001(2) 0.001(2) 0.000(2)
C82 0.028(3) 0.027(3) 0.025(3) 0.001(3) 0.000(3) -0.005(3)
C83 0.030(3) 0.018(3) 0.037(4) -0.010(3) 0.001(3) -0.005(3)
C84 0.053(5) 0.022(3) 0.047(5) -0.005(3) 0.005(4) -0.016(3)
C85 0.086(7) 0.028(4) 0.077(7) -0.020(4) -0.005(5) -0.023(4)

loop_
_atom_type_symbol
_atom_type_description
_atom_type_scat_dispersion_real
_atom_type_scat_dispersion_imag
_atom_type_scat_source
C C 0.0033 0.0016 'International Tables Vol C Tables 4.2.6.8 and 6.1.1.4'
H H 0.0000 0.0000 'International Tables Vol C Tables 4.2.6.8 and 6.1.1.4'
O O 0.0106 0.0060 'International Tables Vol C Tables 4.2.6.8 and 6.1.1.4'
Si Si 0.0817 0.0704 'International Tables Vol C Tables 4.2.6.8 and 6.1.1.4'

loop_
_geom_angle_atom_site_label_1
_geom_angle_atom_site_label_2
_geom_angle_atom_site_label_3
_geom_angle
_geom_angle_site_symmetry_1
_geom_angle_site_symmetry_3
O1 Si1 O2 108.1(2) . .
O1 Si1 O1 110.8(3) . 3_655
O2 Si1 O1 108.7(2) . 3_655
O1 Si1 C11 110.8(2) . .
O2 Si1 C11 109.7(2) . .
O1 Si1 C11 108.6(2) 3_655 .
O3 Si2 O2 108.1(2) . .
O3 Si2 O3 110.5(3) . 4_565
O2 Si2 O3 109.1(2) . 4_565
O3 Si2 C21 110.8(2) . .
O2 Si2 C21 110.8(2) . .
O3 Si2 C21 107.7(2) 4_565 .
O4 Si3 O6 110.1(2) . 2_565
O4 Si3 O5 108.7(2) . 8_665
O6 Si3 O5 108.9(2) 2_565 8_665
O4 Si3 C31 110.3(2) . .
O6 Si3 C31 109.2(2) 2_565 .
O5 Si3 C31 109.6(2) 8_665 .
O5 Si4 O6 108.8(2) . .
O5 Si4 O4 108.4(2) . .
O6 Si4 O4 110.0(2) . .
O5 Si4 C41 110.3(2) . .
O6 Si4 C41 108.8(2) . .
O4 Si4 C41 110.5(2) . .
O8 Si5 O9 108.2(2) 8_666 2_565
O8 Si5 O7 109.5(2) 8_666 .
O9 Si5 O7 110.1(2) 2_565 .
O8 Si5 C51 109.8(2) 8_666 .
O9 Si5 C51 110.6(2) 2_565 .
O7 Si5 C51 108.6(2) . .
O9 Si6 O7 110.5(2) . .
O9 Si6 O8 108.8(2) . .
O7 Si6 O8 108.2(2) . .
O9 Si6 C61 109.0(2) . .
O7 Si6 C61 110.1(2) . .
O8 Si6 C61 110.2(2) . .
O10 Si7 O11 108.9(2) . .
O10 Si7 O10 109.6(3) . 3_655
O11 Si7 O10 108.7(2) . 3_655
O10 Si7 C71 108.1(2) . .
O11 Si7 C71 110.2(3) . .
O10 Si7 C71 111.3(2) 3_655 .
O12 Si8 O12 110.4(3) . 3_655
O12 Si8 O11 108.8(2) . .
O12 Si8 O11 107.9(2) 3_655 .
O12 Si8 C81 109.1(2) . .
O12 Si8 C81 110.8(2) 3_655 .
O11 Si8 C81 109.8(2) . .
Si1 O1 Si1 147.0(3) . 4_565
Si2 O2 Si1 153.0(3) . .
Si2 O3 Si2 146.9(3) . 3_655
Si3 O4 Si4 143.9(3) . .
Si4 O5 Si3 152.6(3) . 7_565
Si3 O6 Si4 150.3(3) 2_565 .
Si6 O7 Si5 145.6(3) . .
Si5 O8 Si6 152.3(3) 7_566 .
Si6 O9 Si5 148.9(3) . 2_565
Si7 O10 Si7 148.9(3) . 4_565
Si7 O11 Si8 149.9(3) . .
Si8 O12 Si8 149.0(3) . 4_565
C12 C11 Si1 113.5(4) . .
C13 C12 C11 113.7(5) . .
C12 C13 C14 114.2(5) . .
C15 C14 C13 113.0(6) . .
C22 C21 Si2 116.2(4) . .
C23 C22 C21 112.9(5) . .
C24 C23 C22 113.6(5) . .
C25 C24 C23 113.4(5) . .
C32 C31 Si3 114.6(4) . .
C33 C32 C31 113.4(5) . .
C32 C33 C34 113.3(5) . .
C35 C34 C33 111.6(6) . .
C42 C41 Si4 115.9(4) . .
C43 C42 C41 114.0(5) . .
C44 C43 C42 113.8(5) . .
C43 C44 C45 112.8(6) . .
C52 C51 Si5 115.3(4) . .
C53 C52 C51 112.7(5) . .
C52 C53 C54 112.2(5) . .
C55 C54 C53 111.8(7) . .
C62 C61 Si6 117.1(4) . .
C63 C62 C61 111.6(5) . .
C62 C63 C64 113.8(5) . .
C65A C64 C65 74(2) . .
C65A C64 C63 125(2) . .
C65 C64 C63 113.6(7) . .
C72 C71 Si7 118.9(4) . .
C73 C72 C71 112.8(5) . .
C72 C73 C74 114.7(6) . .
C75 C74 C73 122.0(10) . .
C75 C74 C75A 77.0(9) . .
C73 C74 C75A 108.5(8) . .
C82 C81 Si8 116.7(4) . .
C81 C82 C83 113.0(5) . .
C84 C83 C82 112.7(6) . .
C83 C84 C85 113.2(6) . .

loop_
_geom_bond_atom_site_label_1
_geom_bond_atom_site_label_2
_geom_bond_distance
_geom_bond_site_symmetry_2
Si1 O1 1.619(4) .
Si1 O2 1.623(4) .
Si1 O1 1.624(4) 3_655
Si1 C11 1.837(6) .
Si2 O3 1.620(4) .
Si2 O2 1.622(4) .
Si2 O3 1.625(4) 4_565
Si2 C21 1.839(5) .
Si3 O4 1.618(4) .
Si3 O6 1.619(4) 2_565
Si3 O5 1.625(4) 8_665
Si3 C31 1.835(6) .
Si4 O5 1.623(4) .
Si4 O6 1.623(4) .
Si4 O4 1.629(4) .
Si4 C41 1.834(6) .
Si5 O8 1.612(4) 8_666
Si5 O9 1.620(4) 2_565
Si5 O7 1.627(4) .
Si5 C51 1.838(6) .
Si6 O9 1.618(4) .
Si6 O7 1.624(4) .
Si6 O8 1.629(4) .
Si6 C61 1.845(5) .
Si7 O10 1.617(4) .
Si7 O11 1.621(4) .
Si7 O10 1.629(4) 3_655
Si7 C71 1.826(6) .
Si8 O12 1.616(4) .
Si8 O12 1.625(4) 3_655
Si8 O11 1.629(4) .
Si8 C81 1.839(6) .
O1 Si1 1.624(4) 4_565
O3 Si2 1.625(4) 3_655
O5 Si3 1.625(4) 7_565
O6 Si3 1.619(4) 2_565
O8 Si5 1.612(4) 7_566
O9 Si5 1.620(4) 2_565
O10 Si7 1.629(4) 4_565
O12 Si8 1.625(4) 4_565
C11 C12 1.546(8) .
C12 C13 1.517(8) .
C13 C14 1.526(8) .
C14 C15 1.525(9) .
C21 C22 1.537(8) .
C22 C23 1.534(8) .
C23 C24 1.521(8) .
C24 C25 1.516(9) .
C31 C32 1.543(8) .
C32 C33 1.524(7) .
C33 C34 1.536(8) .
C34 C35 1.530(9) .
C41 C42 1.548(7) .
C42 C43 1.533(8) .
C43 C44 1.512(9) .
C44 C45 1.522(9) .
C51 C52 1.542(8) .
C52 C53 1.523(8) .
C53 C54 1.529(9) .
C54 C55 1.517(11) .
C61 C62 1.534(8) .
C62 C63 1.525(8) .
C63 C64 1.526(9) .
C64 C65A 1.25(5) .
C64 C65 1.491(12) .
C71 C72 1.536(8) .
C72 C73 1.521(8) .
C73 C74 1.521(9) .
C74 C75 1.291(15) .
C74 C75A 1.637(16) .
C81 C82 1.530(8) .
C82 C83 1.538(8) .
C83 C84 1.517(8) .
C84 C85 1.525(10) .
